data_4340869
loop_
_publ_author_name
'Caballo, Jorge'
'Gonz\'alez-Moreiras, Mariano'
'Gre\~no, Maider'
'Mena, Miguel'
'P\'erez-Redondo, Adri\'an'
'Y\'elamos, Carlos'

_publ_section_title
;
 Partial hydrogenation of a tetranuclear titanium nitrido complex with
 ammonia borane.
;
_journal_issue 17
_journal_name_full 'Inorganic chemistry'
_journal_page_first 8851
_journal_page_last 8853
_journal_paper_doi 10.1021/ic5015972
_journal_volume 53
_journal_year 2014
_chemical_compound_source 'synthesis as described'
_chemical_formula_moiety 'C40 H61 N4 Ti4, C F3 O3 S, 3(C6 H5 F)'
_chemical_formula_sum 'C59 H76 F6 N4 O3 S Ti4'
_chemical_formula_weight 1226.9
_chemical_name_systematic
;
 ?
;
_space_group_crystal_system monoclinic
_space_group_IT_number 14
_space_group_name_Hall '-P 2yn'
_space_group_name_H-M_alt 'P 1 21/n 1'
_symmetry_space_group_name_Hall '-P 2yn'
_symmetry_space_group_name_H-M 'P 1 21/n 1'
_atom_sites_solution_hydrogens geom
_atom_sites_solution_primary direct
_atom_sites_solution_secondary difmap
_audit_conform_dict_location ftp://ftp.iucr.org/pub/cif_core.dic
_audit_conform_dict_name cif_core.dic
_audit_conform_dict_version 2.4
_audit_creation_date 2014-04-28T17:52:00-00:00
_audit_creation_method 'WinGX routine CIF_UPDATE'
_cell_angle_alpha 90
_cell_angle_beta 95.044(8)
_cell_angle_gamma 90
_cell_formula_units_Z 4
_cell_length_a 11.1010(10)
_cell_length_b 19.791(2)
_cell_length_c 27.531(3)
_cell_measurement_reflns_used 190
_cell_measurement_temperature 200(2)
_cell_measurement_theta_max 27
_cell_measurement_theta_min 3
_cell_measurement_wavelength 0.71073
_cell_volume 6025.1(10)
_computing_cell_refinement 'Dirax/lsq (Duisenberg & Schreurs, 1989-2000)'
_computing_data_collection 'Collect (Bruker AXS BV, 1997-2004)'
_computing_data_reduction 'EvalCCD (Duisenberg & Schreurs 1990-2000)'
_computing_molecular_graphics 'Ortep-3 for Windows (Farrugia, 1997)'
_computing_publication_material 'WinGX publication routines (Farrugia, 1999)'
_computing_structure_refinement 'SHELXL-97 (Sheldrick, 2008)'
_computing_structure_solution 'SHELXS-86 (Sheldrick, 1986)'
_diffrn_ambient_temperature 200(2)
_diffrn_detector 'CCD plate'
_diffrn_detector_area_resol_mean 9
_diffrn_measured_fraction_theta_full 0.998
_diffrn_measured_fraction_theta_max 0.998
_diffrn_measurement_device '95mm CCD camera on \k-goniostat'
_diffrn_measurement_device_type KappaCCD
_diffrn_measurement_method 'CCD rotation images, thick slices'
_diffrn_orient_matrix_type X=UH
_diffrn_orient_matrix_UB_11 0.01
_diffrn_orient_matrix_UB_12 0
_diffrn_orient_matrix_UB_13 0
_diffrn_orient_matrix_UB_21 0
_diffrn_orient_matrix_UB_22 0.01
_diffrn_orient_matrix_UB_23 0
_diffrn_orient_matrix_UB_31 0
_diffrn_orient_matrix_UB_32 0
_diffrn_orient_matrix_UB_33 0.01
_diffrn_radiation_monochromator graphite
_diffrn_radiation_probe x-ray
_diffrn_radiation_type MoK\a
_diffrn_radiation_wavelength 0.71073
_diffrn_reflns_av_R_equivalents 0.1056
_diffrn_reflns_av_unetI/netI 0.1356
_diffrn_reflns_limit_h_max 14
_diffrn_reflns_limit_h_min -14
_diffrn_reflns_limit_k_max 25
_diffrn_reflns_limit_k_min -25
_diffrn_reflns_limit_l_max 35
_diffrn_reflns_limit_l_min 0
_diffrn_reflns_number 110782
_diffrn_reflns_reduction_process
;
 Scaled and merged with SORTAV
 R.H. Blessing, (1987) Cryst. Rev. 1, 3-58
 R.H. Blessing, (1989) J. Appl. Cryst. 22, 396-397
;
_diffrn_reflns_theta_full 27.5
_diffrn_reflns_theta_max 27.5
_diffrn_reflns_theta_min 3.01
_diffrn_source 'Enraf Nonius FR590'
_exptl_absorpt_coefficient_mu 0.61
_exptl_absorpt_correction_T_max 1.415
_exptl_absorpt_correction_T_min 0.7
_exptl_absorpt_correction_type multi-scan
_exptl_absorpt_process_details
;
 R.H. Blessing, Acta Cryst. (1995), A51, 33-38
;
_exptl_crystal_colour red
_exptl_crystal_density_diffrn 1.353
_exptl_crystal_density_method 'not measured'
_exptl_crystal_description prism
_exptl_crystal_F_000 2560
_exptl_crystal_size_max 0.38
_exptl_crystal_size_mid 0.21
_exptl_crystal_size_min 0.15
_platon_squeeze_details
;
This compound crystallized with three molecules of fluorobenzene, which were found
in the Fourier difference map, but it was not possible to get a chemical sensible
model for them, so Squeeze procedure was used to remove their contribution to the
structure factors.
;
_refine_diff_density_max 0.719
_refine_diff_density_min -0.632
_refine_diff_density_rms 0.11
_refine_ls_extinction_method none
_refine_ls_goodness_of_fit_ref 0.986
_refine_ls_hydrogen_treatment mixed
_refine_ls_matrix_type full
_refine_ls_number_parameters 529
_refine_ls_number_reflns 13834
_refine_ls_number_restraints 48
_refine_ls_restrained_S_all 0.987
_refine_ls_R_factor_all 0.1371
_refine_ls_R_factor_gt 0.0805
_refine_ls_shift/su_max 0.013
_refine_ls_shift/su_mean 0
_refine_ls_structure_factor_coef Fsqd
_refine_ls_weighting_details 'calc w=1/[\s^2^(Fo^2^)+(0.1319P)^2^+0.0000P] where P=(Fo^2^+2Fc^2^)/3'
_refine_ls_weighting_scheme calc
_refine_ls_wR_factor_gt 0.2205
_refine_ls_wR_factor_ref 0.2514
_reflns_number_gt 6944
_reflns_number_total 13834
_reflns_threshold_expression >2\s(I)
_cod_data_source_file ic5015972_si_002.cif
_cod_data_source_block 3
_cod_depositor_comments 'Adding full bibliography for 4340868--4340869.cif.'
_cod_database_code 4340869

loop_
_symmetry_equiv_pos_as_xyz
'x, y, z'
'-x+1/2, y+1/2, -z+1/2'
'-x, -y, -z'
'x-1/2, -y-1/2, z-1/2'

loop_
_atom_site_label
_atom_site_type_symbol
_atom_site_fract_x
_atom_site_fract_y
_atom_site_fract_z
_atom_site_U_iso_or_equiv
_atom_site_adp_type
_atom_site_occupancy
_atom_site_symmetry_multiplicity
_atom_site_calc_flag
_atom_site_refinement_flags
C11 C 0.9402(4) 0.6982(2) 0.19183(16) 0.0491(12) Uani 1 1 d .
C12 C 1.0459(4) 0.7127(2) 0.16874(15) 0.0423(10) Uani 1 1 d .
C13 C 1.0594(3) 0.7840(2) 0.16749(14) 0.0392(10) Uani 1 1 d .
C14 C 0.9603(4) 0.8135(2) 0.19057(14) 0.0406(10) Uani 1 1 d .
C15 C 0.8882(4) 0.7607(2) 0.20526(16) 0.0479(12) Uani 1 1 d .
C16 C 0.8966(5) 0.6279(3) 0.20327(19) 0.0741(17) Uani 1 1 d .
H16A H 0.9079 0.6202 0.2385 0.111 Uiso 1 1 calc R
H16B H 0.9431 0.5943 0.1865 0.111 Uiso 1 1 calc R
H16C H 0.8106 0.6237 0.1921 0.111 Uiso 1 1 calc R
C17 C 1.1365(5) 0.6646(3) 0.1519(2) 0.0688(16) Uani 1 1 d .
H17A H 1.2082 0.6641 0.1754 0.103 Uiso 1 1 calc R
H17B H 1.1596 0.6788 0.1199 0.103 Uiso 1 1 calc R
H17C H 1.1013 0.6192 0.1494 0.103 Uiso 1 1 calc R
C18 C 1.1638(4) 0.8211(3) 0.14888(18) 0.0618(14) Uani 1 1 d .
H18A H 1.1526 0.8698 0.1528 0.093 Uiso 1 1 calc R
H18B H 1.168 0.8106 0.1143 0.093 Uiso 1 1 calc R
H18C H 1.2391 0.807 0.1674 0.093 Uiso 1 1 calc R
C19 C 0.9411(5) 0.8873(2) 0.19976(18) 0.0578(13) Uani 1 1 d .
H19A H 1.0052 0.9135 0.1862 0.087 Uiso 1 1 calc R
H19B H 0.9434 0.8954 0.235 0.087 Uiso 1 1 calc R
H19C H 0.8623 0.9012 0.1841 0.087 Uiso 1 1 calc R
C20 C 0.7823(5) 0.7667(3) 0.23427(19) 0.0730(17) Uani 1 1 d .
H20A H 0.8086 0.7845 0.2667 0.109 Uiso 1 1 calc R
H20B H 0.7455 0.7221 0.2375 0.109 Uiso 1 1 calc R
H20C H 0.7229 0.7976 0.2178 0.109 Uiso 1 1 calc R
C21 C 0.4877(3) 0.7159(2) 0.12466(17) 0.0434(10) Uani 1 1 d .
C22 C 0.4554(3) 0.6900(2) 0.07678(17) 0.0431(11) Uani 1 1 d .
C23 C 0.4303(4) 0.7451(2) 0.0444(2) 0.0538(13) Uani 1 1 d .
C24 C 0.4460(3) 0.8057(2) 0.0736(2) 0.0519(13) Uani 1 1 d .
C25 C 0.4809(3) 0.7874(2) 0.12257(17) 0.0425(10) Uani 1 1 d .
C26 C 0.5109(4) 0.6729(3) 0.16875(18) 0.0576(13) Uani 1 1 d .
H26A H 0.5629 0.6973 0.1935 0.086 Uiso 1 1 calc R
H26B H 0.5512 0.6311 0.16 0.086 Uiso 1 1 calc R
H26C H 0.434 0.6619 0.1818 0.086 Uiso 1 1 calc R
C27 C 0.4405(4) 0.6166(2) 0.0658(2) 0.0613(13) Uani 1 1 d .
H27A H 0.4425 0.6093 0.0307 0.092 Uiso 1 1 calc R
H27B H 0.3628 0.6011 0.076 0.092 Uiso 1 1 calc R
H27C H 0.5063 0.5913 0.0835 0.092 Uiso 1 1 calc R
C28 C 0.3921(4) 0.7421(3) -0.0092(2) 0.0732(18) Uani 1 1 d .
H28A H 0.3081 0.7573 -0.0151 0.11 Uiso 1 1 calc R
H28B H 0.3988 0.6955 -0.0207 0.11 Uiso 1 1 calc R
H28C H 0.4446 0.7714 -0.0268 0.11 Uiso 1 1 calc R
C29 C 0.4229(4) 0.8768(3) 0.0562(2) 0.0745(17) Uani 1 1 d .
H29A H 0.3378 0.8882 0.0586 0.112 Uiso 1 1 calc R
H29B H 0.4416 0.8807 0.0221 0.112 Uiso 1 1 calc R
H29C H 0.4744 0.9079 0.0764 0.112 Uiso 1 1 calc R
C30 C 0.5013(4) 0.8367(3) 0.1631(2) 0.0677(15) Uani 1 1 d .
H30A H 0.4239 0.8567 0.1701 0.102 Uiso 1 1 calc R
H30B H 0.556 0.8724 0.1538 0.102 Uiso 1 1 calc R
H30C H 0.5376 0.8135 0.1923 0.102 Uiso 1 1 calc R
C31 C 0.9829(4) 0.6206(2) -0.00107(17) 0.0448(11) Uani 1 1 d .
C32 C 0.9146(4) 0.6476(2) -0.04260(18) 0.0536(12) Uani 1 1 d .
C33 C 0.7924(4) 0.6212(3) -0.04303(17) 0.0521(12) Uani 1 1 d .
C34 C 0.7891(4) 0.5787(2) -0.00194(16) 0.0427(10) Uani 1 1 d .
C35 C 0.9050(4) 0.5774(2) 0.02358(16) 0.0415(10) Uani 1 1 d .
C36 C 1.1123(4) 0.6326(3) 0.0120(2) 0.0722(16) Uani 1 1 d .
H36A H 1.1577 0.6221 -0.016 0.108 Uiso 1 1 calc R
H36B H 1.1405 0.6036 0.0395 0.108 Uiso 1 1 calc R
H36C H 1.125 0.6801 0.0212 0.108 Uiso 1 1 calc R
C37 C 0.9618(6) 0.6920(3) -0.0802(2) 0.086(2) Uani 1 1 d .
H37A H 1.0298 0.7186 -0.0653 0.129 Uiso 1 1 calc R
H37B H 0.8975 0.7224 -0.0934 0.129 Uiso 1 1 calc R
H37C H 0.9892 0.6641 -0.1065 0.129 Uiso 1 1 calc R
C38 C 0.6915(6) 0.6390(3) -0.08086(19) 0.091(2) Uani 1 1 d .
H38A H 0.6884 0.6058 -0.1073 0.136 Uiso 1 1 calc R
H38B H 0.7057 0.6841 -0.0939 0.136 Uiso 1 1 calc R
H38C H 0.6145 0.6388 -0.066 0.136 Uiso 1 1 calc R
C39 C 0.6848(4) 0.5354(3) 0.0094(2) 0.0710(16) Uani 1 1 d .
H39A H 0.6989 0.4888 -0.0008 0.106 Uiso 1 1 calc R
H39B H 0.6103 0.5525 -0.0081 0.106 Uiso 1 1 calc R
H39C H 0.6769 0.5364 0.0446 0.106 Uiso 1 1 calc R
C40 C 0.9408(5) 0.5341(2) 0.06664(18) 0.0609(14) Uani 1 1 d .
H40A H 0.8692 0.5232 0.0835 0.091 Uiso 1 1 calc R
H40B H 0.9995 0.5583 0.0889 0.091 Uiso 1 1 calc R
H40C H 0.9773 0.4922 0.0558 0.091 Uiso 1 1 calc R
C41 C 0.9525(3) 0.8993(2) -0.00487(17) 0.0447(11) Uani 1 1 d .
C42 C 0.8505(4) 0.8915(2) -0.03918(16) 0.0474(11) Uani 1 1 d .
C43 C 0.7510(4) 0.9222(2) -0.01835(17) 0.0473(11) Uani 1 1 d .
C44 C 0.7911(4) 0.9497(2) 0.02619(17) 0.0486(11) Uani 1 1 d .
C45 C 0.9186(4) 0.9354(2) 0.03500(16) 0.0463(11) Uani 1 1 d .
C46 C 1.0812(4) 0.8766(3) -0.0117(2) 0.0750(17) Uani 1 1 d .
H46A H 1.1052 0.8409 0.0118 0.112 Uiso 1 1 calc R
H46B H 1.1364 0.9151 -0.0065 0.112 Uiso 1 1 calc R
H46C H 1.0848 0.8593 -0.0449 0.112 Uiso 1 1 calc R
C47 C 0.8451(5) 0.8605(3) -0.08890(18) 0.0731(16) Uani 1 1 d .
H47A H 0.9187 0.8341 -0.0921 0.11 Uiso 1 1 calc R
H47B H 0.8387 0.8963 -0.1136 0.11 Uiso 1 1 calc R
H47C H 0.7743 0.8309 -0.0936 0.11 Uiso 1 1 calc R
C48 C 0.6260(4) 0.9276(3) -0.0454(2) 0.0792(18) Uani 1 1 d .
H48A H 0.5676 0.9415 -0.0226 0.119 Uiso 1 1 calc R
H48B H 0.6023 0.8837 -0.0595 0.119 Uiso 1 1 calc R
H48C H 0.6275 0.9612 -0.0715 0.119 Uiso 1 1 calc R
C49 C 0.7165(6) 0.9888(3) 0.0591(2) 0.0835(19) Uani 1 1 d .
H49A H 0.7135 1.0363 0.0492 0.125 Uiso 1 1 calc R
H49B H 0.7527 0.9853 0.0928 0.125 Uiso 1 1 calc R
H49C H 0.6343 0.9703 0.057 0.125 Uiso 1 1 calc R
C50 C 0.9979(5) 0.9576(3) 0.07834(19) 0.0812(19) Uani 1 1 d .
H50A H 1.0102 0.92 0.1014 0.122 Uiso 1 1 calc R
H50B H 0.9598 0.9954 0.0942 0.122 Uiso 1 1 calc R
H50C H 1.0762 0.9722 0.0681 0.122 Uiso 1 1 calc R
N1 N 0.7051(3) 0.75776(15) 0.01102(12) 0.0348(8) Uani 1 1 d .
N2 N 0.9332(3) 0.76084(15) 0.05395(12) 0.0349(8) Uani 1 1 d .
N3 N 0.7530(3) 0.82125(15) 0.09702(11) 0.0315(7) Uani 1 1 d .
N4 N 0.7635(3) 0.68296(16) 0.09369(12) 0.0332(7) Uani 1 1 d .
Ti1 Ti 0.88001(6) 0.75810(3) 0.11868(3) 0.0330(2) Uani 1 1 d .
Ti2 Ti 0.63698(6) 0.75433(3) 0.07305(3) 0.0340(2) Uani 1 1 d .
Ti3 Ti 0.82916(6) 0.69029(4) 0.02676(3) 0.0331(2) Uani 1 1 d .
Ti4 Ti 0.81522(6) 0.83030(4) 0.03321(3) 0.0334(2) Uani 1 1 d .
H4 H 0.751(4) 0.640(2) 0.1114(16) 0.062(14) Uiso 1 1 d .
C1 C 0.6819(6) 0.4043(3) 0.1282(3) 0.0848(18) Uani 1 1 d U
F11 F 0.6453(4) 0.34890(18) 0.14820(16) 0.1259(15) Uani 1 1 d U
F12 F 0.7894(5) 0.3979(2) 0.1172(2) 0.167(2) Uani 1 1 d U
F13 F 0.6153(6) 0.4102(3) 0.08663(18) 0.179(2) Uani 1 1 d U
O11 O 0.7478(6) 0.4642(3) 0.20829(17) 0.144(2) Uani 1 1 d U
O12 O 0.5430(5) 0.4759(3) 0.1741(3) 0.183(3) Uani 1 1 d U
O13 O 0.6959(3) 0.53387(17) 0.13681(13) 0.0657(9) Uani 1 1 d U
S1 S 0.65846(15) 0.47803(7) 0.16447(6) 0.0759(5) Uani 1 1 d U

loop_
_atom_site_aniso_label
_atom_site_aniso_U_11
_atom_site_aniso_U_22
_atom_site_aniso_U_33
_atom_site_aniso_U_23
_atom_site_aniso_U_13
_atom_site_aniso_U_12
C11 0.053(3) 0.046(3) 0.044(3) 0.005(2) -0.021(2) -0.011(2)
C12 0.040(2) 0.041(3) 0.043(2) -0.007(2) -0.0136(19) 0.0076(19)
C13 0.033(2) 0.047(3) 0.035(2) 0.002(2) -0.0108(17) -0.0100(19)
C14 0.040(2) 0.045(3) 0.034(2) -0.0036(19) -0.0103(18) -0.0068(19)
C15 0.043(2) 0.070(3) 0.029(2) 0.003(2) -0.0069(19) -0.005(2)
C16 0.100(4) 0.058(3) 0.057(3) 0.025(3) -0.033(3) -0.023(3)
C17 0.065(3) 0.060(3) 0.076(4) -0.019(3) -0.022(3) 0.027(3)
C18 0.036(2) 0.089(4) 0.059(3) 0.010(3) -0.006(2) -0.021(2)
C19 0.074(3) 0.045(3) 0.053(3) -0.015(2) -0.005(2) -0.004(2)
C20 0.054(3) 0.118(5) 0.048(3) -0.005(3) 0.008(3) -0.003(3)
C21 0.026(2) 0.045(3) 0.059(3) 0.003(2) 0.0047(19) -0.0081(18)
C22 0.0205(18) 0.046(3) 0.062(3) -0.001(2) -0.0003(19) -0.0068(17)
C23 0.023(2) 0.062(3) 0.074(3) 0.007(3) -0.011(2) -0.0100(19)
C24 0.0199(19) 0.048(3) 0.089(4) 0.003(3) 0.010(2) 0.0034(18)
C25 0.0225(19) 0.043(3) 0.063(3) -0.006(2) 0.0095(19) -0.0064(17)
C26 0.047(3) 0.063(3) 0.063(3) 0.009(3) 0.007(2) -0.001(2)
C27 0.046(3) 0.053(3) 0.084(4) -0.016(3) 0.001(2) -0.010(2)
C28 0.035(3) 0.112(5) 0.068(4) 0.013(3) -0.019(2) -0.019(3)
C29 0.039(3) 0.055(3) 0.131(5) 0.023(3) 0.014(3) 0.010(2)
C30 0.042(3) 0.065(4) 0.100(4) -0.030(3) 0.026(3) -0.007(2)
C31 0.038(2) 0.045(3) 0.054(3) -0.011(2) 0.017(2) 0.0045(19)
C32 0.066(3) 0.045(3) 0.053(3) -0.010(2) 0.022(2) 0.004(2)
C33 0.055(3) 0.054(3) 0.046(3) -0.017(2) -0.005(2) 0.001(2)
C34 0.044(2) 0.036(2) 0.049(3) -0.014(2) 0.005(2) -0.0062(19)
C35 0.047(2) 0.026(2) 0.052(3) -0.0053(19) 0.004(2) 0.0033(18)
C36 0.048(3) 0.060(4) 0.111(5) -0.025(3) 0.024(3) -0.002(2)
C37 0.138(6) 0.068(4) 0.061(3) 0.002(3) 0.054(4) 0.011(4)
C38 0.105(5) 0.110(5) 0.051(3) -0.033(3) -0.027(3) 0.036(4)
C39 0.059(3) 0.059(3) 0.096(4) -0.040(3) 0.019(3) -0.019(3)
C40 0.086(4) 0.040(3) 0.055(3) 0.001(2) -0.001(3) 0.015(3)
C41 0.032(2) 0.038(3) 0.064(3) 0.015(2) 0.003(2) -0.0045(18)
C42 0.059(3) 0.039(3) 0.043(3) 0.019(2) -0.004(2) -0.005(2)
C43 0.041(2) 0.039(3) 0.060(3) 0.013(2) -0.001(2) 0.0057(19)
C44 0.057(3) 0.032(2) 0.058(3) 0.004(2) 0.010(2) 0.000(2)
C45 0.062(3) 0.027(2) 0.048(3) 0.009(2) -0.004(2) -0.017(2)
C46 0.044(3) 0.067(4) 0.116(5) 0.034(3) 0.016(3) 0.003(2)
C47 0.112(5) 0.061(4) 0.046(3) 0.003(3) 0.004(3) -0.003(3)
C48 0.054(3) 0.068(4) 0.110(5) 0.029(3) -0.028(3) 0.003(3)
C49 0.123(5) 0.035(3) 0.100(5) 0.004(3) 0.051(4) -0.002(3)
C50 0.103(4) 0.072(4) 0.063(3) 0.016(3) -0.025(3) -0.048(3)
N1 0.0325(17) 0.0366(19) 0.0332(18) 0.0031(14) -0.0089(14) -0.0010(13)
N2 0.0230(15) 0.0340(19) 0.047(2) 0.0048(15) -0.0026(14) -0.0050(13)
N3 0.0311(16) 0.0252(17) 0.0376(18) -0.0031(14) -0.0008(14) -0.0022(13)
N4 0.0324(17) 0.0260(18) 0.0406(19) 0.0014(15) -0.0009(14) -0.0048(13)
Ti1 0.0286(4) 0.0331(4) 0.0357(4) -0.0006(3) -0.0055(3) -0.0041(3)
Ti2 0.0227(3) 0.0324(4) 0.0462(5) -0.0006(3) -0.0012(3) -0.0008(3)
Ti3 0.0337(4) 0.0300(4) 0.0355(4) -0.0030(3) 0.0022(3) -0.0007(3)
Ti4 0.0300(4) 0.0293(4) 0.0401(4) 0.0047(3) -0.0010(3) -0.0019(3)
C1 0.080(4) 0.057(4) 0.118(5) 0.006(4) 0.010(4) -0.014(3)
F11 0.182(4) 0.053(2) 0.148(4) 0.019(2) 0.053(3) -0.024(2)
F12 0.168(4) 0.091(3) 0.262(6) -0.015(4) 0.125(4) 0.020(3)
F13 0.295(6) 0.124(4) 0.107(3) 0.004(3) -0.044(4) -0.095(4)
O11 0.211(5) 0.135(5) 0.079(3) 0.021(3) -0.026(4) -0.023(4)
O12 0.111(4) 0.105(4) 0.355(9) 0.013(5) 0.142(5) 0.009(3)
O13 0.071(2) 0.049(2) 0.079(2) 0.0007(18) 0.0172(19) -0.0117(17)
S1 0.0880(10) 0.0574(9) 0.0886(11) -0.0041(8) 0.0426(9) -0.0118(7)

loop_
_atom_type_symbol
_atom_type_description
_atom_type_scat_dispersion_real
_atom_type_scat_dispersion_imag
_atom_type_scat_source
C C 0.0033 0.0016 'International Tables Vol C Tables 4.2.6.8 and 6.1.1.4'
H H 0 0 'International Tables Vol C Tables 4.2.6.8 and 6.1.1.4'
F F 0.0171 0.0103 'International Tables Vol C Tables 4.2.6.8 and 6.1.1.4'
N N 0.0061 0.0033 'International Tables Vol C Tables 4.2.6.8 and 6.1.1.4'
O O 0.0106 0.006 'International Tables Vol C Tables 4.2.6.8 and 6.1.1.4'
S S 0.1246 0.1234 'International Tables Vol C Tables 4.2.6.8 and 6.1.1.4'
Ti Ti 0.2776 0.4457 'International Tables Vol C Tables 4.2.6.8 and 6.1.1.4'

loop_
_exptl_crystal_face_index_h
_exptl_crystal_face_index_k
_exptl_crystal_face_index_l
_exptl_crystal_face_perp_dist
0 0 -1 0.123
4 -1 2 0.16
0 0 1 0.106
-13 4 5 0.099
1 12 0 0.13
5 -3 -1 0.137
1 -20 0 0.154

loop_
_geom_angle_atom_site_label_1
_geom_angle_atom_site_label_2
_geom_angle_atom_site_label_3
_geom_angle
C12 C11 C15 108.1(4)
C12 C11 C16 125.0(5)
C15 C11 C16 126.7(5)
C12 C11 Ti1 72.6(2)
C15 C11 Ti1 72.4(2)
C16 C11 Ti1 124.2(3)
C11 C12 C13 107.9(4)
C11 C12 C17 128.4(4)
C13 C12 C17 123.6(4)
C11 C12 Ti1 72.9(2)
C13 C12 Ti1 71.8(2)
C17 C12 Ti1 124.9(3)
C12 C13 C14 107.8(3)
C12 C13 C18 125.5(4)
C14 C13 C18 126.5(4)
C12 C13 Ti1 73.3(2)
C14 C13 Ti1 72.6(2)
C18 C13 Ti1 123.4(3)
C15 C14 C13 107.6(4)
C15 C14 C19 125.9(4)
C13 C14 C19 126.4(4)
C15 C14 Ti1 73.3(2)
C13 C14 Ti1 71.9(2)
C19 C14 Ti1 122.9(3)
C14 C15 C11 108.6(4)
C14 C15 C20 126.7(5)
C11 C15 C20 124.5(5)
C14 C15 Ti1 72.5(2)
C11 C15 Ti1 72.7(2)
C20 C15 Ti1 125.4(3)
C25 C21 C22 108.2(4)
C25 C21 C26 127.5(4)
C22 C21 C26 124.0(4)
C25 C21 Ti2 72.3(2)
C22 C21 Ti2 72.4(2)
C26 C21 Ti2 125.9(3)
C23 C22 C21 108.8(4)
C23 C22 C27 127.5(4)
C21 C22 C27 123.4(4)
C23 C22 Ti2 71.6(2)
C21 C22 Ti2 72.8(2)
C27 C22 Ti2 126.1(3)
C22 C23 C24 106.4(4)
C22 C23 C28 127.5(5)
C24 C23 C28 126.2(5)
C22 C23 Ti2 73.7(2)
C24 C23 Ti2 71.6(2)
C28 C23 Ti2 120.8(3)
C25 C24 C23 109.1(4)
C25 C24 C29 124.5(5)
C23 C24 C29 126.3(5)
C25 C24 Ti2 74.0(2)
C23 C24 Ti2 72.7(2)
C29 C24 Ti2 122.1(3)
C24 C25 C21 107.6(4)
C24 C25 C30 124.0(4)
C21 C25 C30 128.4(4)
C24 C25 Ti2 71.2(2)
C21 C25 Ti2 73.2(2)
C30 C25 Ti2 122.6(3)
C32 C31 C35 107.8(4)
C32 C31 C36 125.3(5)
C35 C31 C36 126.9(5)
C32 C31 Ti3 72.1(2)
C35 C31 Ti3 73.3(2)
C36 C31 Ti3 122.9(3)
C31 C32 C33 107.6(4)
C31 C32 C37 125.9(5)
C33 C32 C37 126.3(5)
C31 C32 Ti3 73.0(2)
C33 C32 Ti3 72.2(2)
C37 C32 Ti3 122.9(3)
C34 C33 C32 107.3(4)
C34 C33 C38 128.6(5)
C32 C33 C38 124.1(5)
C34 C33 Ti3 73.0(2)
C32 C33 Ti3 72.0(2)
C38 C33 Ti3 119.5(3)
C35 C34 C33 108.9(4)
C35 C34 C39 125.0(4)
C33 C34 C39 125.8(4)
C35 C34 Ti3 73.5(2)
C33 C34 Ti3 72.3(2)
C39 C34 Ti3 126.2(3)
C34 C35 C31 108.4(4)
C34 C35 C40 125.2(4)
C31 C35 C40 126.3(4)
C34 C35 Ti3 72.1(2)
C31 C35 Ti3 71.8(2)
C40 C35 Ti3 125.4(3)
C45 C41 C42 109.0(4)
C45 C41 C46 124.8(4)
C42 C41 C46 126.0(5)
C45 C41 Ti4 73.5(2)
C42 C41 Ti4 74.0(2)
C46 C41 Ti4 122.2(3)
C41 C42 C43 106.7(4)
C41 C42 C47 128.3(4)
C43 C42 C47 124.9(4)
C41 C42 Ti4 71.3(2)
C43 C42 Ti4 72.0(2)
C47 C42 Ti4 123.9(3)
C44 C43 C42 109.0(4)
C44 C43 C48 128.1(5)
C42 C43 C48 122.7(4)
C44 C43 Ti4 73.4(3)
C42 C43 Ti4 73.2(2)
C48 C43 Ti4 124.0(3)
C43 C44 C45 107.9(4)
C43 C44 C49 126.2(5)
C45 C44 C49 125.9(5)
C43 C44 Ti4 72.9(3)
C45 C44 Ti4 72.0(2)
C49 C44 Ti4 121.8(3)
C41 C45 C44 107.3(4)
C41 C45 C50 127.1(5)
C44 C45 C50 125.5(5)
C41 C45 Ti4 72.4(2)
C44 C45 Ti4 72.7(2)
C50 C45 Ti4 121.8(3)
Ti2 N1 Ti3 95.96(14)
Ti2 N1 Ti4 91.85(14)
Ti3 N1 Ti4 91.33(13)
Ti3 N2 Ti1 96.72(14)
Ti3 N2 Ti4 91.87(13)
Ti1 N2 Ti4 92.17(14)
Ti2 N3 Ti1 96.23(14)
Ti2 N3 Ti4 91.93(13)
Ti1 N3 Ti4 91.77(13)
Ti2 N4 Ti3 89.49(13)
Ti2 N4 Ti1 89.42(13)
Ti3 N4 Ti1 89.24(13)
N2 Ti1 N3 88.35(13)
N2 Ti1 N4 86.89(13)
N3 Ti1 N4 86.81(13)
N2 Ti1 C13 102.03(14)
N3 Ti1 C13 126.15(14)
N4 Ti1 C13 145.59(14)
N2 Ti1 C14 129.54(14)
N3 Ti1 C14 99.69(14)
N4 Ti1 C14 142.83(14)
C13 Ti1 C14 35.54(14)
N2 Ti1 C12 105.18(15)
N3 Ti1 C12 158.03(14)
N4 Ti1 C12 110.74(15)
C13 Ti1 C12 34.88(15)
C14 Ti1 C12 58.34(15)
N2 Ti1 C15 159.83(14)
N3 Ti1 C15 104.88(15)
N4 Ti1 C15 108.64(15)
C13 Ti1 C15 57.89(15)
C14 Ti1 C15 34.26(14)
C12 Ti1 C15 57.85(16)
N2 Ti1 C11 135.24(16)
N3 Ti1 C11 136.35(16)
N4 Ti1 C11 92.54(14)
C13 Ti1 C11 57.76(14)
C14 Ti1 C11 57.78(16)
C12 Ti1 C11 34.53(15)
C15 Ti1 C11 34.93(16)
N2 Ti1 Ti4 44.24(9)
N3 Ti1 Ti4 44.31(9)
N4 Ti1 Ti4 88.87(10)
C13 Ti1 Ti4 120.72(11)
C14 Ti1 Ti4 121.15(11)
C12 Ti1 Ti4 144.18(12)
C15 Ti1 Ti4 144.86(12)
C11 Ti1 Ti4 178.47(11)
N2 Ti1 Ti2 87.08(9)
N3 Ti1 Ti2 41.68(9)
N4 Ti1 Ti2 45.12(9)
C13 Ti1 Ti2 165.32(12)
C14 Ti1 Ti2 130.31(11)
C12 Ti1 Ti2 153.23(12)
C15 Ti1 Ti2 112.96(11)
C11 Ti1 Ti2 122.63(11)
Ti4 Ti1 Ti2 58.86(2)
N2 Ti1 Ti3 41.57(9)
N3 Ti1 Ti3 87.08(9)
N4 Ti1 Ti3 45.32(9)
C13 Ti1 Ti3 133.88(11)
C14 Ti1 Ti3 169.15(11)
C12 Ti1 Ti3 114.57(11)
C15 Ti1 Ti3 151.57(12)
C11 Ti1 Ti3 122.04(12)
Ti4 Ti1 Ti3 58.76(3)
Ti2 Ti1 Ti3 59.96(2)
N3 Ti2 N1 88.67(13)
N3 Ti2 N4 87.54(13)
N1 Ti2 N4 87.54(13)
N3 Ti2 C24 106.11(15)
N1 Ti2 C24 114.44(16)
N4 Ti2 C24 153.83(15)
N3 Ti2 C23 140.14(15)
N1 Ti2 C23 98.73(16)
N4 Ti2 C23 131.62(15)
C24 Ti2 C23 35.62(16)
N3 Ti2 C25 96.48(14)
N1 Ti2 C25 148.89(15)
N4 Ti2 C25 123.23(15)
C24 Ti2 C25 34.78(16)
C23 Ti2 C25 58.69(17)
N3 Ti2 C22 153.20(15)
N1 Ti2 C22 116.98(15)
N4 Ti2 C22 100.48(14)
C24 Ti2 C22 57.77(16)
C23 Ti2 C22 34.72(15)
C25 Ti2 C22 57.70(15)
N3 Ti2 C21 119.46(14)
N1 Ti2 C21 151.68(15)
N4 Ti2 C21 96.32(14)
C24 Ti2 C21 57.56(16)
C23 Ti2 C21 58.20(16)
C25 Ti2 C21 34.48(16)
C22 Ti2 C21 34.72(15)
N3 Ti2 Ti4 44.44(9)
N1 Ti2 Ti4 44.37(9)
N4 Ti2 Ti4 89.30(9)
C24 Ti2 Ti4 116.17(12)
C23 Ti2 Ti4 127.72(13)
C25 Ti2 Ti4 130.74(11)
C22 Ti2 Ti4 159.04(12)
C21 Ti2 Ti4 162.88(11)
N3 Ti2 Ti3 87.41(9)
N1 Ti2 Ti3 42.18(9)
N4 Ti2 Ti3 45.37(10)
C24 Ti2 Ti3 153.86(14)
C23 Ti2 Ti3 123.66(13)
C25 Ti2 Ti3 167.97(12)
C22 Ti2 Ti3 116.43(11)
C21 Ti2 Ti3 134.50(11)
Ti4 Ti2 Ti3 58.85(3)
N3 Ti2 Ti1 42.08(9)
N1 Ti2 Ti1 87.73(9)
N4 Ti2 Ti1 45.46(9)
C24 Ti2 Ti1 142.93(13)
C23 Ti2 Ti1 172.99(13)
C25 Ti2 Ti1 116.32(11)
C22 Ti2 Ti1 139.14(11)
C21 Ti2 Ti1 114.82(11)
Ti4 Ti2 Ti1 59.09(2)
Ti3 Ti2 Ti1 60.04(2)
N2 Ti3 N1 88.73(13)
N2 Ti3 N4 87.14(14)
N1 Ti3 N4 87.01(13)
N2 Ti3 C32 107.71(16)
N1 Ti3 C32 113.16(16)
N4 Ti3 C32 154.59(15)
N2 Ti3 C33 142.33(16)
N1 Ti3 C33 98.51(15)
N4 Ti3 C33 129.91(15)
C32 Ti3 C33 35.81(16)
N2 Ti3 C31 97.07(14)
N1 Ti3 C31 147.62(16)
N4 Ti3 C31 124.96(15)
C32 Ti3 C31 34.89(16)
C33 Ti3 C31 58.62(16)
N2 Ti3 C34 153.40(14)
N1 Ti3 C34 117.19(14)
N4 Ti3 C34 99.36(14)
C32 Ti3 C34 58.35(16)
C33 Ti3 C34 34.69(16)
C31 Ti3 C34 58.08(14)
N2 Ti3 C35 119.45(14)
N1 Ti3 C35 151.63(14)
N4 Ti3 C35 96.95(14)
C32 Ti3 C35 57.92(16)
C33 Ti3 C35 57.74(16)
C31 Ti3 C35 34.93(14)
C34 Ti3 C35 34.44(14)
N2 Ti3 Ti4 44.47(9)
N1 Ti3 Ti4 44.46(9)
N4 Ti3 Ti4 89.25(9)
C32 Ti3 Ti4 115.86(12)
C33 Ti3 Ti4 128.40(13)
C31 Ti3 Ti4 130.16(11)
C34 Ti3 Ti4 159.69(11)
C35 Ti3 Ti4 162.67(10)
N2 Ti3 Ti2 87.20(10)
N1 Ti3 Ti2 41.87(10)
N4 Ti3 Ti2 45.15(9)
C32 Ti3 Ti2 151.98(13)
C33 Ti3 Ti2 122.25(12)
C31 Ti3 Ti2 169.24(12)
C34 Ti3 Ti2 115.65(10)
C35 Ti3 Ti2 134.86(11)
Ti4 Ti3 Ti2 58.99(2)
N2 Ti3 Ti1 41.71(10)
N1 Ti3 Ti1 87.48(10)
N4 Ti3 Ti1 45.44(9)
C32 Ti3 Ti1 144.73(13)
C33 Ti3 Ti1 172.47(13)
C31 Ti3 Ti1 117.65(11)
C34 Ti3 Ti1 138.02(12)
C35 Ti3 Ti1 115.19(11)
Ti4 Ti3 Ti1 59.12(2)
Ti2 Ti3 Ti1 60.00(2)
N1 Ti4 N2 87.67(13)
N1 Ti4 N3 87.28(13)
N2 Ti4 N3 87.33(14)
N1 Ti4 C41 134.35(16)
N2 Ti4 C41 95.43(14)
N3 Ti4 C41 138.29(15)
N1 Ti4 C45 160.17(14)
N2 Ti4 C45 107.51(14)
N3 Ti4 C45 105.68(15)
C41 Ti4 C45 34.13(15)
N1 Ti4 C43 103.26(14)
N2 Ti4 C43 150.79(15)
N3 Ti4 C43 119.76(15)
C41 Ti4 C43 57.55(14)
C45 Ti4 C43 57.38(15)
N1 Ti4 C44 129.92(15)
N2 Ti4 C44 142.23(15)
N3 Ti4 C44 96.77(15)
C41 Ti4 C44 57.50(15)
C45 Ti4 C44 35.29(15)
C43 Ti4 C44 33.66(15)
N1 Ti4 C42 104.83(15)
N2 Ti4 C42 116.48(15)
N3 Ti4 C42 153.20(15)
C41 Ti4 C42 34.70(14)
C45 Ti4 C42 57.29(15)
C43 Ti4 C42 34.74(15)
C44 Ti4 C42 57.06(16)
N1 Ti4 Ti3 44.21(9)
N2 Ti4 Ti3 43.66(9)
N3 Ti4 Ti3 89.54(9)
C41 Ti4 Ti3 120.43(11)
C45 Ti4 Ti3 147.64(12)
C43 Ti4 Ti3 137.68(12)
C44 Ti4 Ti3 171.34(12)
C42 Ti4 Ti3 115.91(12)
N1 Ti4 Ti2 43.78(10)
N2 Ti4 Ti2 89.22(9)
N3 Ti4 Ti2 43.63(9)
C41 Ti4 Ti2 174.98(10)
C45 Ti4 Ti2 145.43(12)
C43 Ti4 Ti2 117.50(11)
C44 Ti4 Ti2 119.22(11)
C42 Ti4 Ti2 140.79(11)
Ti3 Ti4 Ti2 62.16(2)
N1 Ti4 Ti1 89.73(10)
N2 Ti4 Ti1 43.59(10)
N3 Ti4 Ti1 43.93(9)
C41 Ti4 Ti1 122.82(11)
C45 Ti4 Ti1 110.04(11)
C43 Ti4 Ti1 159.38(13)
C44 Ti4 Ti1 126.46(12)
C42 Ti4 Ti1 155.73(11)
Ti3 Ti4 Ti1 62.12(2)
Ti2 Ti4 Ti1 62.05(3)
F12 C1 F11 110.6(6)
F12 C1 F13 105.8(7)
F11 C1 F13 105.6(5)
F12 C1 S1 113.6(5)
F11 C1 S1 112.4(5)
F13 C1 S1 108.4(5)
O12 S1 O13 117.5(3)
O12 S1 O11 114.2(5)
O13 S1 O11 111.4(3)
O12 S1 C1 105.8(4)
O13 S1 C1 105.6(3)
O11 S1 C1 100.3(3)

loop_
_geom_bond_atom_site_label_1
_geom_bond_atom_site_label_2
_geom_bond_distance
C11 C12 1.413(6)
C11 C15 1.428(6)
C11 C16 1.515(6)
C11 Ti1 2.382(4)
C12 C13 1.420(6)
C12 C17 1.487(6)
C12 Ti1 2.378(4)
C13 C14 1.442(6)
C13 C18 1.499(6)
C13 Ti1 2.359(4)
C14 C15 1.398(6)
C14 C19 1.500(6)
C14 Ti1 2.367(4)
C15 C20 1.482(6)
C15 Ti1 2.378(4)
C21 C25 1.419(6)
C21 C22 1.430(6)
C21 C26 1.486(6)
C21 Ti2 2.399(4)
C22 C23 1.421(6)
C22 C27 1.489(6)
C22 Ti2 2.394(4)
C23 C24 1.443(7)
C23 C28 1.501(7)
C23 Ti2 2.366(4)
C24 C25 1.417(7)
C24 C29 1.502(7)
C24 Ti2 2.352(4)
C25 C30 1.485(6)
C25 Ti2 2.389(4)
C31 C32 1.419(6)
C31 C35 1.430(6)
C31 C36 1.469(6)
C31 Ti3 2.373(4)
C32 C33 1.453(6)
C32 C37 1.486(7)
C32 Ti3 2.362(4)
C33 C34 1.413(6)
C33 C38 1.503(7)
C33 Ti3 2.364(4)
C34 C35 1.411(6)
C34 C39 1.496(6)
C34 Ti3 2.374(4)
C35 C40 1.488(6)
C35 Ti3 2.392(4)
C41 C45 1.389(6)
C41 C42 1.418(6)
C41 C46 1.525(6)
C41 Ti4 2.360(4)
C42 C43 1.425(6)
C42 C47 1.496(7)
C42 Ti4 2.394(4)
C43 C44 1.379(6)
C43 C48 1.520(6)
C43 Ti4 2.378(4)
C44 C45 1.443(6)
C44 C49 1.496(6)
C44 Ti4 2.384(4)
C45 C50 1.486(6)
C45 Ti4 2.374(4)
N1 Ti2 1.929(4)
N1 Ti3 1.940(3)
N1 Ti4 1.949(3)
N2 Ti3 1.922(3)
N2 Ti1 1.927(4)
N2 Ti4 1.950(3)
N3 Ti2 1.923(3)
N3 Ti1 1.938(3)
N3 Ti4 1.951(3)
N4 Ti2 2.037(3)
N4 Ti3 2.045(3)
N4 Ti1 2.049(3)
Ti1 Ti4 2.7925(10)
Ti1 Ti2 2.8750(10)
Ti1 Ti3 2.8761(10)
Ti2 Ti4 2.7858(10)
Ti2 Ti3 2.8740(10)
Ti3 Ti4 2.7818(10)
C1 F12 1.264(7)
C1 F11 1.308(6)
C1 F13 1.312(8)
C1 S1 1.799(7)
O11 S1 1.518(5)
O12 S1 1.331(5)
O13 S1 1.424(3)

loop_
_platon_squeeze_void_nr
_platon_squeeze_void_average_x
_platon_squeeze_void_average_y
_platon_squeeze_void_average_z
_platon_squeeze_void_volume
_platon_squeeze_void_count_electrons
_platon_squeeze_void_content
1 0.118 0.391 0.250 990 241 ' '
2 -0.130 0.259 0.750 990 238 ' '
